data_8103384
loop_
_publ_author_name
'Nowacki, W.'
'Mullen, D.J.E.'

_publ_section_title
;
 The crystal structure of Aramayoite Ag (Sb, Bi) S2
;
_journal_name_full
;
Zeitschrift fuer Kristallographie, Kristallgeometrie, Kristallphysik,
 Kristallchemie (-144,1977)
;
_journal_page_first 54
_journal_page_last 69
_journal_volume 139
_journal_year 1974
_chemical_formula_sum 'Ag0.83 Bi0.33 S2 Sb0.625'
_chemical_name_systematic 'Silver antimony bismuth sulfide (.8/.6/.3/2)'
_space_group_IT_number 1
_symmetry_space_group_name_Hall 'P 1'
_symmetry_space_group_name_H-M 'P 1'
_cell_angle_alpha 100.18
_cell_angle_beta 90.72
_cell_angle_gamma 103.83
_cell_formula_units_Z 6
_cell_length_a 7.76
_cell_length_b 8.85
_cell_length_c 8.23
_cell_volume 539.289
_citation_journal_id_ASTM ZEKGAX
_cod_data_source_file silver0-1_179.cif
_cod_data_source_block Ag0.83Bi0.33S2Sb0.625
_cod_original_cell_volume 539.2888
_cod_database_code 8103384

loop_
_symmetry_equiv_pos_as_xyz
x,y,z

loop_
_atom_site_label
_atom_site_type_symbol
_atom_site_fract_x
_atom_site_fract_y
_atom_site_fract_z
_atom_site_occupancy
S10 S 0.895 0.634 0.421 1
S7 S 0.136 0.354 0.632 1
S3 S 0.299 0.954 0.709 1
S2 S 0.687 0.926 0.219 1
Ag4 Ag 0.325 0.301 0.891 1
Ag5 Ag 0.802 0.331 0.351 1
Sb2 Sb 0.174 0.661 0.151 1
Sb4 Sb 0.668 0.637 0.158 0.5
S6 S 0.522 0.325 0.208 1
S5 S 0.066 0.337 0.154 1
S1 S 0.202 0.99 0.239 1
Sb5 Sb 0.676 0.642 0.647 0.75
Ag1 Ag 0.305 0.306 0.349 1
S12 S 0.925 0.693 0.873 1
Bi1 Bi 0.175 0.649 0.658 0.5
Bi3 Bi 0.988 0.986 0.002 1
Ag6 Ag 0.814 0.335 0.839 1
Bi2 Bi 0.668 0.637 0.158 0.5
S4 S 0.831 0.938 0.725 1
Ag3 Ag 0.554 0.028 0.479 0.5
S8 S 0.565 0.303 0.654 1
Sb3 Sb 0.175 0.649 0.658 0.5
Ag2 Ag 0.472 0.014 0.009 0.5
S11 S 0.377 0.616 0.942 1
Sb1 Sb 0.051 0.994 0.514 1
S9 S 0.416 0.552 0.415 1
